data_4309542
loop_
_publ_author_name
'Anastasios J. Tasiopoulos'
'Wolfgang Wernsdorfer'
'Khalil A. Abboud'
'George Christou'

_publ_section_title
;
[Mn12O12(OMe)2(O2CPh)16(H2O)2]2- Single-Molecule Magnets and Other Manganese
Compounds from a Reductive Aggregation Procedure
;
_journal_name_full 'Inorganic Chemistry'
_journal_page_first 6324
_journal_page_last 6338
_journal_paper_doi 10.1021/ic050868w
_journal_volume 44
_journal_year 2005
_chemical_formula_sum 'C147 H168 Cl2 Mn12 N2 O50'
_chemical_formula_weight 3493.09
_chemical_name_systematic
; 
 ? 
;
_space_group_IT_number 2
_symmetry_cell_setting triclinic
_symmetry_space_group_name_Hall '-P 1'
_symmetry_space_group_name_H-M 'P -1'
_atom_sites_solution_hydrogens geom
_atom_sites_solution_primary direct
_atom_sites_solution_secondary difmap
_audit_creation_method SHELXL-97
_cell_angle_alpha 105.982(2)
_cell_angle_beta 111.329(2)
_cell_angle_gamma 108.680(2)
_cell_formula_units_Z 1
_cell_length_a 16.3566(10)
_cell_length_b 17.480(2)
_cell_length_c 17.6166(11)
_cell_measurement_reflns_used 70
_cell_measurement_temperature 173(2)
_cell_measurement_theta_max 28.0
_cell_measurement_theta_min 2.0
_cell_volume 3982.5(6)
_computing_cell_refinement 'Bruker SMART v5.624 & SAINT 6.36a (Bruker 199)'
_computing_data_collection 'Bruker SMART v5.624 (Bruker 1998)'
_computing_data_reduction 'Bruker SHELXTL v6.12 (Bruker 2000)'
_computing_molecular_graphics 'Bruker SHELXTL v6.12'
_computing_publication_material 'Bruker SHELXTL v6.12'
_computing_structure_refinement 'Bruker SHELXTL v6.12'
_computing_structure_solution 'Bruker SHELXTL v6.12'
_diffrn_ambient_temperature 173(2)
_diffrn_measured_fraction_theta_full 0.959
_diffrn_measured_fraction_theta_max 0.959
_diffrn_measurement_device_type 'SMART CCD area detector'
_diffrn_measurement_method '\w scans'
_diffrn_radiation_monochromator graphite
_diffrn_radiation_source 'normal-focus sealed tube'
_diffrn_radiation_type MoK\a
_diffrn_radiation_wavelength 0.71073
_diffrn_reflns_av_R_equivalents 0.0489
_diffrn_reflns_av_sigmaI/netI 0.0936
_diffrn_reflns_limit_h_max 15
_diffrn_reflns_limit_h_min -21
_diffrn_reflns_limit_k_max 22
_diffrn_reflns_limit_k_min -22
_diffrn_reflns_limit_l_max 20
_diffrn_reflns_limit_l_min -22
_diffrn_reflns_number 26397
_diffrn_reflns_theta_full 27.50
_diffrn_reflns_theta_max 27.50
_diffrn_reflns_theta_min 1.38
_diffrn_standards_decay_% '< 1'
_diffrn_standards_number 0
_exptl_absorpt_coefficient_mu 1.024
_exptl_absorpt_correction_T_max 0.9231
_exptl_absorpt_correction_T_min 0.7040
_exptl_absorpt_correction_type integration
_exptl_absorpt_process_details 'based on measured indexed crystal faces, Bruker SHELXTL  v6.12 (Bruker 1998)'
_exptl_crystal_colour brown
_exptl_crystal_density_diffrn 1.348
_exptl_crystal_density_meas 0
_exptl_crystal_density_method 'not measured'
_exptl_crystal_description needles
_exptl_crystal_F_000 1649
_exptl_crystal_size_max 0.32
_exptl_crystal_size_mid 0.12
_exptl_crystal_size_min 0.08
_refine_diff_density_max 0.955
_refine_diff_density_min -0.696
_refine_diff_density_rms 0.096
_refine_ls_extinction_method none
_refine_ls_goodness_of_fit_ref 0.933
_refine_ls_hydrogen_treatment mixed
_refine_ls_matrix_type full
_refine_ls_number_parameters 953
_refine_ls_number_reflns 17568
_refine_ls_number_restraints 744
_refine_ls_restrained_S_all 0.918
_refine_ls_R_factor_all 0.1283
_refine_ls_R_factor_gt 0.0696
_refine_ls_shift/su_max 0.077
_refine_ls_shift/su_mean 0.005
_refine_ls_structure_factor_coef Fsqd
_refine_ls_weighting_details 'calc w=1/[\s^2^(Fo^2^)+(0.1000P)^2^] where P=(Fo^2^+2Fc^2^)/3'
_refine_ls_weighting_scheme calc
_refine_ls_wR_factor_gt 0.1731
_refine_ls_wR_factor_ref 0.1951
_reflns_number_gt 8580
_reflns_number_total 17568
_reflns_threshold_expression I>2\s(I)
_cod_data_source_file ic050868wsi20050531_023714_2.cif
_cod_data_source_block ts86
_cod_depositor_comments
;
The following automatic conversions were performed:
'_symmetry_cell_setting' value 'Triclinic' changed to 'triclinic'
according to '/home/saulius/struct/CIF-dictionaries/cif_core.dic'
dictionary named 'cif_core.dic' version 2.4.1 from 2010-06-29.

Automatic conversion script
Id: cif_fix_enum 1527 2010-12-29 10:47:43Z saulius 
;
_cod_original_cell_volume 3982.5(4)
_cod_database_code 4309542

loop_
_symmetry_equiv_pos_as_xyz
'x, y, z'
'-x, -y, -z'

loop_
_atom_site_label
_atom_site_type_symbol
_atom_site_fract_x
_atom_site_fract_y
_atom_site_fract_z
_atom_site_U_iso_or_equiv
_atom_site_adp_type
_atom_site_occupancy
_atom_site_symmetry_multiplicity
_atom_site_calc_flag
_atom_site_refinement_flags
_atom_site_disorder_assembly
_atom_site_disorder_group
Mn1 Mn 0.05225(6) 1.22859(4) 0.94121(5) 0.0501(2) Uani 1 1 d . . .
Mn2 Mn 0.19559(7) 1.28233(5) 1.15962(5) 0.0688(3) Uani 1 1 d . . .
Mn3 Mn 0.06778(5) 1.09650(4) 1.05447(4) 0.04292(18) Uani 1 1 d . . .
Mn4 Mn 0.22884(6) 1.16574(5) 1.27812(5) 0.0535(2) Uani 1 1 d . . .
Mn5 Mn -0.00825(5) 0.99274(4) 1.13376(4) 0.04360(18) Uani 1 1 d . . .
Mn6 Mn 0.11015(6) 0.95890(5) 1.26572(5) 0.0532(2) Uani 1 1 d . A .
O1 O 0.1906(3) 1.2619(2) 0.9587(2) 0.0600(9) Uani 1 1 d . B .
O2 O 0.0922(3) 1.3574(2) 1.0163(3) 0.0774(12) Uani 1 1 d . C .
O3 O 0.0772(2) 1.20316(18) 1.0461(2) 0.0489(8) Uani 1 1 d . . .
O4 O 0.2883(3) 1.2848(3) 1.0969(3) 0.0871(13) Uani 1 1 d . B .
O5 O 0.2019(4) 1.3940(2) 1.1560(3) 0.1080(18) Uani 1 1 d . C .
O6 O 0.3209(4) 1.3613(2) 1.2732(3) 0.1107(19) Uani 1 1 d . D .
O7 O 0.1111(4) 1.2946(3) 1.2281(3) 0.0960(15) Uani 1 1 d . . .
O8 O 0.1285(2) 1.08131(18) 0.98025(19) 0.0444(7) Uani 1 1 d . . .
O9 O 0.0517(2) 0.98532(17) 1.06123(18) 0.0419(7) Uani 1 1 d . . .
O10 O -0.0052(2) 1.09500(19) 1.1161(2) 0.0511(8) Uani 1 1 d . . .
O11 O 0.1870(2) 1.17329(19) 1.1649(2) 0.0523(8) Uani 1 1 d . . .
O12 O 0.3052(3) 1.0939(3) 1.2432(3) 0.0819(12) Uani 1 1 d . . .
O13 O 0.3573(3) 1.2732(3) 1.3320(3) 0.0790(11) Uani 1 1 d . D .
O14 O 0.1672(3) 1.2426(2) 1.3281(2) 0.0692(10) Uani 1 1 d . . .
O15 O 0.2882(3) 1.1712(3) 1.3993(3) 0.0792(11) Uani 1 1 d . . .
O16 O 0.1157(2) 1.0573(2) 1.2387(2) 0.0514(8) Uani 1 1 d . . .
O17 O -0.0770(2) 1.0058(2) 1.1997(2) 0.0514(8) Uani 1 1 d . . .
O18 O -0.0015(2) 0.89257(19) 1.1483(2) 0.0476(7) Uani 1 1 d . . .
O19 O 0.2126(3) 0.9439(3) 1.2159(3) 0.0836(12) Uani 1 1 d . . .
O20 O 0.0100(3) 0.9828(2) 1.3171(2) 0.0583(9) Uani 1 1 d . . .
O21 O 0.2233(3) 1.0320(3) 1.3900(2) 0.0647(9) Uani 1 1 d . . .
O22 O 0.0972(3) 0.8545(2) 1.2901(2) 0.0611(9) Uani 1 1 d . . .
O23 O -0.0242(3) 0.7340(2) 1.1589(3) 0.0772(11) Uani 1 1 d . . .
O25 O 0.0894(4) 0.7962(3) 1.0757(3) 0.0833(13) Uani 1 1 d . . .
O26 O 0.0795(6) 0.7985(6) 0.9136(6) 0.106(3) Uani 0.598(5) 1 d P A 3
C1 C 0.2665(4) 1.2680(3) 1.0180(4) 0.0590(13) Uani 1 1 d U . .
C2 C 0.3327(7) 1.2519(9) 0.9757(7) 0.070(3) Uani 0.645(15) 1 d PGU B 7
C3 C 0.2934(7) 1.2129(9) 0.8819(7) 0.102(4) Uani 0.645(15) 1 d PGU B 7
H3A H 0.2272 1.1993 0.8429 0.122 Uiso 0.645(15) 1 calc PR B 7
C4 C 0.3508(10) 1.1939(8) 0.8453(7) 0.145(6) Uani 0.645(15) 1 d PGU B 7
H4A H 0.3239 1.1673 0.7812 0.174 Uiso 0.645(15) 1 calc PR B 7
C5 C 0.4475(10) 1.2139(10) 0.9024(10) 0.134(6) Uani 0.645(15) 1 d PGU B 7
H5A H 0.4867 1.2009 0.8773 0.161 Uiso 0.645(15) 1 calc PR B 7
C6 C 0.4868(8) 1.2529(10) 0.9961(9) 0.145(6) Uani 0.645(15) 1 d PGU B 7
H6A H 0.5529 1.2665 1.0351 0.174 Uiso 0.645(15) 1 calc PR B 7
C7 C 0.4294(8) 1.2719(9) 1.0328(7) 0.114(5) Uani 0.645(15) 1 d PGU B 7
H7A H 0.4563 1.2986 1.0968 0.137 Uiso 0.645(15) 1 calc PR B 7
C2' C 0.3430(12) 1.2541(17) 1.0106(14) 0.079(5) Uani 0.355(15) 1 d PGU B 8
C3' C 0.3310(13) 1.2163(16) 0.9243(14) 0.092(6) Uani 0.355(15) 1 d PGU B 8
H3'A H 0.2689 1.1939 0.8720 0.110 Uiso 0.355(15) 1 calc PR B 8
C4' C 0.4101(18) 1.2112(19) 0.9147(18) 0.146(12) Uani 0.355(15) 1 d PGU B 8
H4'A H 0.4019 1.1854 0.8557 0.175 Uiso 0.355(15) 1 calc PR B 8
C5' C 0.5011(14) 1.244(2) 0.991(2) 0.161(10) Uani 0.355(15) 1 d PGU B 8
H5'A H 0.5551 1.2405 0.9847 0.193 Uiso 0.355(15) 1 calc PR B 8
C6' C 0.5130(11) 1.2818(16) 1.0776(19) 0.173(13) Uani 0.355(15) 1 d PGU B 8
H6'A H 0.5752 1.3042 1.1299 0.208 Uiso 0.355(15) 1 calc PR B 8
C7' C 0.4340(14) 1.2869(16) 1.0872(14) 0.130(10) Uani 0.355(15) 1 d PGU B 8
H7'A H 0.4422 1.3127 1.1462 0.155 Uiso 0.355(15) 1 calc PR B 8
C8 C 0.1493(5) 1.4112(3) 1.0967(4) 0.0623(14) Uani 1 1 d U . .
C9 C 0.1708(16) 1.5061(10) 1.1362(17) 0.064(4) Uani 0.55(6) 1 d PGU C 5
C10 C 0.1184(15) 1.5311(12) 1.0745(16) 0.078(5) Uani 0.55(6) 1 d PGU C 5
H10A H 0.0715 1.4877 1.0132 0.093 Uiso 0.55(6) 1 calc PR C 5
C11 C 0.1346(16) 1.6197(13) 1.1024(18) 0.104(5) Uani 0.55(6) 1 d PGU C 5
H11A H 0.0988 1.6368 1.0602 0.124 Uiso 0.55(6) 1 calc PR C 5
C12 C 0.2032(16) 1.6832(10) 1.1920(18) 0.108(6) Uani 0.55(6) 1 d PGU C 5
H12A H 0.2142 1.7438 1.2111 0.129 Uiso 0.55(6) 1 calc PR C 5
C13 C 0.256(2) 1.6582(12) 1.2537(14) 0.082(4) Uani 0.55(6) 1 d PGU C 5
H13A H 0.3024 1.7016 1.3149 0.098 Uiso 0.55(6) 1 calc PR C 5
C14 C 0.239(2) 1.5696(13) 1.2258(14) 0.070(4) Uani 0.55(6) 1 d PGU C 5
H14A H 0.2752 1.5525 1.2679 0.084 Uiso 0.55(6) 1 calc PR C 5
C9' C 0.1618(19) 1.5063(12) 1.1207(19) 0.059(5) Uani 0.45(6) 1 d PGU C 6
C10' C 0.204(3) 1.5611(17) 1.2128(19) 0.068(5) Uani 0.45(6) 1 d PGU C 6
H10B H 0.2233 1.5384 1.2558 0.081 Uiso 0.45(6) 1 calc PR C 6
C11' C 0.218(3) 1.6489(16) 1.2418(19) 0.076(5) Uani 0.45(6) 1 d PGU C 6
H11B H 0.2467 1.6864 1.3048 0.091 Uiso 0.45(6) 1 calc PR C 6
C12' C 0.1897(19) 1.6820(13) 1.179(2) 0.108(7) Uani 0.45(6) 1 d PGU C 6
H12B H 0.1992 1.7421 1.1987 0.129 Uiso 0.45(6) 1 calc PR C 6
C13' C 0.148(2) 1.6272(17) 1.087(2) 0.103(7) Uani 0.45(6) 1 d PGU C 6
H13B H 0.1282 1.6499 1.0436 0.123 Uiso 0.45(6) 1 calc PR C 6
C14' C 0.134(2) 1.5394(16) 1.0577(17) 0.075(6) Uani 0.45(6) 1 d PGU C 6
H14B H 0.1048 1.5019 0.9947 0.089 Uiso 0.45(6) 1 calc PR C 6
C15 C 0.3791(5) 1.3461(4) 1.3258(4) 0.0778(17) Uani 1 1 d U . .
C16 C 0.4725(7) 1.4275(6) 1.3784(6) 0.077(4) Uani 0.547(14) 1 d PGU D 1
C17 C 0.4953(8) 1.4967(6) 1.3531(7) 0.089(4) Uani 0.547(14) 1 d PGU D 1
H17A H 0.4470 1.4928 1.2997 0.106 Uiso 0.547(14) 1 calc PR D 1
C18 C 0.5889(9) 1.5717(6) 1.4058(8) 0.116(5) Uani 0.547(14) 1 d PGU D 1
H18A H 0.6045 1.6190 1.3885 0.140 Uiso 0.547(14) 1 calc PR D 1
C19 C 0.6596(7) 1.5775(7) 1.4839(8) 0.117(6) Uani 0.547(14) 1 d PGU D 1
H19A H 0.7235 1.6287 1.5199 0.141 Uiso 0.547(14) 1 calc PR D 1
C20 C 0.6368(7) 1.5083(9) 1.5093(6) 0.107(5) Uani 0.547(14) 1 d PGU D 1
H20A H 0.6851 1.5122 1.5626 0.128 Uiso 0.547(14) 1 calc PR D 1
C21 C 0.5432(7) 1.4333(7) 1.4565(6) 0.085(4) Uani 0.547(14) 1 d PGU D 1
H21A H 0.5277 1.3860 1.4739 0.102 Uiso 0.547(14) 1 calc PR D 1
C16' C 0.4944(7) 1.4050(7) 1.3981(8) 0.065(4) Uani 0.453(14) 1 d PGU D 2
C17' C 0.5519(8) 1.3812(9) 1.4577(7) 0.088(5) Uani 0.453(14) 1 d PGU D 2
H17B H 0.5231 1.3236 1.4558 0.105 Uiso 0.453(14) 1 calc PR D 2
C18' C 0.6514(8) 1.4417(12) 1.5201(7) 0.129(7) Uani 0.453(14) 1 d PGU D 2
H18B H 0.6907 1.4255 1.5608 0.155 Uiso 0.453(14) 1 calc PR D 2
C19' C 0.6934(7) 1.5260(11) 1.5228(10) 0.143(9) Uani 0.453(14) 1 d PGU D 2
H19B H 0.7615 1.5673 1.5654 0.171 Uiso 0.453(14) 1 calc PR D 2
C20' C 0.6359(10) 1.5497(7) 1.4632(12) 0.128(7) Uani 0.453(14) 1 d PGU D 2
H20B H 0.6647 1.6073 1.4651 0.153 Uiso 0.453(14) 1 calc PR D 2
C21' C 0.5364(9) 1.4892(7) 1.4008(11) 0.102(6) Uani 0.453(14) 1 d PGU D 2
H21B H 0.4971 1.5055 1.3601 0.122 Uiso 0.453(14) 1 calc PR D 2
C22 C 0.2111(5) 1.0607(4) 1.0078(5) 0.099(2) Uani 1 1 d U . .
H22A H 0.2330 1.0552 0.9626 0.149 Uiso 1 1 calc R . .
H22B H 0.1896 1.0038 1.0124 0.149 Uiso 1 1 calc R . .
H22C H 0.2663 1.1092 1.0671 0.149 Uiso 1 1 calc R . .
C23 C 0.1154(4) 1.2763(3) 1.2939(4) 0.0670(14) Uani 1 1 d U . .
C24 C 0.0581(4) 1.2997(3) 1.3369(4) 0.0681(14) Uani 1 1 d U . .
C25 C 0.0150(6) 1.3524(4) 1.3170(5) 0.090(2) Uani 1 1 d U . .
H25A H 0.0230 1.3748 1.2754 0.108 Uiso 1 1 calc R . .
C26 C -0.0391(6) 1.3738(5) 1.3550(6) 0.114(3) Uani 1 1 d U . .
H26A H -0.0683 1.4102 1.3399 0.136 Uiso 1 1 calc R . .
C27 C -0.0503(7) 1.3414(6) 1.4159(7) 0.131(3) Uani 1 1 d U . .
H27A H -0.0849 1.3577 1.4452 0.157 Uiso 1 1 calc R . .
C28 C -0.0111(7) 1.2854(6) 1.4336(7) 0.128(3) Uani 1 1 d U . .
H28A H -0.0233 1.2595 1.4718 0.153 Uiso 1 1 calc R . .
C29 C 0.0458(5) 1.2661(4) 1.3969(5) 0.093(2) Uani 1 1 d U . .
H29A H 0.0759 1.2303 1.4125 0.112 Uiso 1 1 calc R . .
C30 C 0.2855(6) 1.0182(5) 1.2206(6) 0.0377(18) Uani 0.50 1 d PU A .
C31 C 0.3462(5) 0.9926(4) 1.1832(5) 0.064(2) Uani 0.598(5) 1 d PGU A 3
C32 C 0.3442(6) 0.9095(4) 1.1680(6) 0.081(3) Uani 0.598(5) 1 d PGU A 3
H32A H 0.3041 0.8688 1.1815 0.097 Uiso 0.598(5) 1 calc PR A 3
C33 C 0.4010(7) 0.8860(5) 1.1330(6) 0.095(4) Uani 0.598(5) 1 d PGU A 3
H33A H 0.3996 0.8292 1.1226 0.113 Uiso 0.598(5) 1 calc PR A 3
C34 C 0.4597(6) 0.9457(6) 1.1132(6) 0.113(4) Uani 0.598(5) 1 d PGU A 3
H34A H 0.4985 0.9296 1.0893 0.135 Uiso 0.598(5) 1 calc PR A 3
C35 C 0.4617(6) 1.0288(5) 1.1285(6) 0.117(5) Uani 0.598(5) 1 d PGU A 3
H35A H 0.5019 1.0695 1.1150 0.140 Uiso 0.598(5) 1 calc PR A 3
C36 C 0.4050(6) 1.0522(4) 1.1635(6) 0.094(4) Uani 0.598(5) 1 d PGU A 3
H36A H 0.4063 1.1090 1.1739 0.113 Uiso 0.598(5) 1 calc PR A 3
C31' C 0.2312(13) 0.8523(11) 1.0886(11) 0.118(6) Uani 0.402(5) 1 d PGU A 4
C32' C 0.3341(13) 0.9035(11) 1.1374(11) 0.117(6) Uani 0.402(5) 1 d PGU A 4
H32B H 0.3671 0.9390 1.2013 0.141 Uiso 0.402(5) 1 calc PR A 4
C33' C 0.3887(12) 0.9028(16) 1.0926(18) 0.225(17) Uani 0.402(5) 1 d PGU A 4
H33B H 0.4590 0.9378 1.1260 0.270 Uiso 0.402(5) 1 calc PR A 4
C34' C 0.3404(19) 0.8509(19) 0.9991(18) 0.41(3) Uani 0.402(5) 1 d PGU A 4
H34B H 0.3777 0.8504 0.9686 0.487 Uiso 0.402(5) 1 calc PR A 4
C35' C 0.237(2) 0.7996(18) 0.9504(12) 0.33(3) Uani 0.402(5) 1 d PGU A 4
H35B H 0.2045 0.7642 0.8864 0.391 Uiso 0.402(5) 1 calc PR A 4
C36' C 0.1829(13) 0.8003(14) 0.9951(12) 0.237(18) Uani 0.402(5) 1 d PGU A 4
H36B H 0.1125 0.7653 0.9617 0.284 Uiso 0.402(5) 1 calc PR A 4
C37 C -0.0556(4) 1.0035(3) 1.2767(3) 0.0541(12) Uani 1 1 d U A .
C38 C -0.1135(4) 1.0268(3) 1.3183(3) 0.0576(12) Uani 1 1 d U . .
C39 C -0.1890(5) 1.0440(4) 1.2730(4) 0.0747(16) Uani 1 1 d U A .
H39A H -0.2048 1.0395 1.2139 0.090 Uiso 1 1 calc R . .
C40 C -0.2418(5) 1.0678(5) 1.3124(5) 0.094(2) Uani 1 1 d U . .
H40A H -0.2941 1.0788 1.2801 0.112 Uiso 1 1 calc R A .
C41 C -0.2188(6) 1.0754(5) 1.3978(5) 0.095(2) Uani 1 1 d U A .
H41A H -0.2551 1.0914 1.4250 0.114 Uiso 1 1 calc R . .
C42 C -0.1425(5) 1.0597(5) 1.4442(5) 0.094(2) Uani 1 1 d U . .
H42A H -0.1254 1.0665 1.5042 0.112 Uiso 1 1 calc R A .
C43 C -0.0909(5) 1.0344(4) 1.4048(4) 0.0767(16) Uani 1 1 d U A .
H43A H -0.0397 1.0221 1.4367 0.092 Uiso 1 1 calc R . .
C44 C 0.2841(4) 1.1148(4) 1.4322(4) 0.0674(14) Uani 1 1 d U A .
C45 C 0.3598(5) 1.1523(5) 1.5292(4) 0.0819(17) Uani 1 1 d U . .
C46 C 0.3589(6) 1.0973(6) 1.5708(5) 0.113(3) Uani 1 1 d U A .
H46A H 0.3084 1.0363 1.5385 0.135 Uiso 1 1 calc R . .
C47 C 0.4323(7) 1.1300(7) 1.6613(6) 0.151(4) Uani 1 1 d U . .
H47A H 0.4339 1.0918 1.6905 0.182 Uiso 1 1 calc R A .
C48 C 0.5029(8) 1.2209(8) 1.7065(6) 0.170(5) Uani 1 1 d U A .
H48A H 0.5521 1.2450 1.7683 0.203 Uiso 1 1 calc R . .
C49 C 0.5034(7) 1.2759(7) 1.6653(6) 0.158(4) Uani 1 1 d U . .
H49A H 0.5522 1.3375 1.6971 0.190 Uiso 1 1 calc R A .
C50 C 0.4310(6) 1.2399(6) 1.5757(5) 0.119(3) Uani 1 1 d U A .
H50A H 0.4310 1.2775 1.5457 0.143 Uiso 1 1 calc R . .
C51 C 0.0392(4) 0.7716(4) 1.2410(4) 0.0591(13) Uani 1 1 d U A .
C52 C 0.0534(4) 0.7107(4) 1.2865(4) 0.0610(13) Uani 1 1 d U . .
C53 C -0.0018(5) 0.6190(4) 1.2360(4) 0.0740(16) Uani 1 1 d U A .
H53A H -0.0506 0.5941 1.1740 0.089 Uiso 1 1 calc R . .
C54 C 0.0136(6) 0.5626(5) 1.2754(5) 0.094(2) Uani 1 1 d U . .
H54A H -0.0251 0.4991 1.2409 0.113 Uiso 1 1 calc R A .
C55 C 0.0837(6) 0.5987(5) 1.3625(5) 0.101(2) Uani 1 1 d U A .
H55A H 0.0955 0.5600 1.3889 0.121 Uiso 1 1 calc R . .
C56 C 0.1392(6) 0.6907(5) 1.4149(5) 0.098(2) Uani 1 1 d U . .
H56A H 0.1877 0.7155 1.4770 0.117 Uiso 1 1 calc R A .
C57 C 0.1224(5) 0.7465(4) 1.3744(4) 0.0743(16) Uani 1 1 d U A .
H57A H 0.1600 0.8101 1.4091 0.089 Uiso 1 1 calc R . .
C58 C 0.2342(14) 0.7868(15) 0.8664(14) 0.160(9) Uani 0.50 1 d PU E 9
H58A H 0.1699 0.7736 0.8173 0.192 Uiso 0.50 1 calc PR E 9
H58B H 0.2546 0.8399 0.9213 0.192 Uiso 0.50 1 calc PR E 9
C59 C 0.1611(13) 0.8520(11) 1.1278(11) 0.070(4) Uani 0.402(5) 1 d PU A 4
Cl1 Cl 0.2196(4) 0.6827(4) 0.8927(4) 0.1575(19) Uani 0.50 1 d P E 9
Cl2 Cl 0.3115(6) 0.8067(6) 0.8377(6) 0.231(4) Uani 0.50 1 d P E 9

loop_
_atom_site_aniso_label
_atom_site_aniso_U_11
_atom_site_aniso_U_22
_atom_site_aniso_U_33
_atom_site_aniso_U_23
_atom_site_aniso_U_13
_atom_site_aniso_U_12
Mn1 0.0597(5) 0.0348(4) 0.0565(5) 0.0240(3) 0.0239(4) 0.0254(4)
Mn2 0.1001(7) 0.0313(4) 0.0510(5) 0.0190(3) 0.0254(5) 0.0182(4)
Mn3 0.0533(4) 0.0312(3) 0.0434(4) 0.0197(3) 0.0219(3) 0.0188(3)
Mn4 0.0519(5) 0.0405(4) 0.0511(4) 0.0208(3) 0.0142(4) 0.0158(4)
Mn5 0.0521(4) 0.0347(3) 0.0437(4) 0.0208(3) 0.0195(3) 0.0222(3)
Mn6 0.0566(5) 0.0540(4) 0.0520(4) 0.0325(4) 0.0220(4) 0.0274(4)
O1 0.057(2) 0.052(2) 0.071(2) 0.0324(18) 0.034(2) 0.0194(18)
O2 0.089(3) 0.0351(19) 0.084(3) 0.025(2) 0.020(2) 0.030(2)
O3 0.063(2) 0.0324(16) 0.0520(19) 0.0214(14) 0.0267(17) 0.0233(15)
O4 0.067(3) 0.076(3) 0.075(3) 0.041(2) 0.018(2) 0.000(2)
O5 0.185(5) 0.039(2) 0.066(3) 0.023(2) 0.041(3) 0.041(3)
O6 0.145(4) 0.038(2) 0.051(3) 0.0112(19) 0.005(3) -0.006(2)
O7 0.174(5) 0.091(3) 0.061(2) 0.041(2) 0.056(3) 0.100(3)
O8 0.0476(19) 0.0347(15) 0.0473(18) 0.0217(14) 0.0161(15) 0.0211(14)
O9 0.0525(19) 0.0326(15) 0.0397(16) 0.0205(13) 0.0200(15) 0.0186(14)
O10 0.072(2) 0.0363(16) 0.0460(18) 0.0207(14) 0.0286(17) 0.0242(16)
O11 0.063(2) 0.0373(17) 0.0423(18) 0.0195(14) 0.0148(16) 0.0197(16)
O12 0.064(3) 0.061(3) 0.113(3) 0.043(2) 0.038(3) 0.025(2)
O13 0.064(3) 0.057(2) 0.072(3) 0.023(2) 0.012(2) 0.010(2)
O14 0.084(3) 0.050(2) 0.060(2) 0.0216(18) 0.026(2) 0.029(2)
O15 0.078(3) 0.067(2) 0.066(2) 0.034(2) 0.016(2) 0.025(2)
O16 0.050(2) 0.0467(18) 0.0455(18) 0.0243(15) 0.0149(16) 0.0159(16)
O17 0.055(2) 0.0480(18) 0.0502(19) 0.0246(16) 0.0231(17) 0.0236(16)
O18 0.058(2) 0.0417(17) 0.0506(19) 0.0290(15) 0.0246(16) 0.0264(16)
O19 0.083(3) 0.133(4) 0.086(3) 0.075(3) 0.051(3) 0.073(3)
O20 0.064(2) 0.059(2) 0.057(2) 0.0354(18) 0.0271(19) 0.0296(19)
O21 0.057(2) 0.067(2) 0.053(2) 0.0333(19) 0.0145(18) 0.020(2)
O22 0.070(2) 0.053(2) 0.062(2) 0.0343(18) 0.0247(19) 0.0321(19)
O23 0.082(3) 0.050(2) 0.075(3) 0.032(2) 0.014(2) 0.030(2)
O25 0.092(3) 0.055(3) 0.080(3) 0.015(2) 0.026(3) 0.041(2)
O26 0.097(6) 0.122(7) 0.110(6) 0.057(5) 0.058(6) 0.049(5)
C1 0.056(3) 0.034(3) 0.079(4) 0.028(3) 0.029(3) 0.015(2)
C2 0.080(6) 0.052(6) 0.105(8) 0.053(6) 0.058(6) 0.032(5)
C3 0.113(9) 0.114(10) 0.108(8) 0.055(8) 0.076(8) 0.055(8)
C4 0.153(12) 0.151(14) 0.171(11) 0.066(12) 0.128(10) 0.064(13)
C5 0.167(12) 0.131(13) 0.196(13) 0.090(12) 0.144(12) 0.093(12)
C6 0.134(10) 0.168(13) 0.200(11) 0.080(12) 0.121(9) 0.100(10)
C7 0.113(8) 0.172(15) 0.136(10) 0.099(11) 0.087(8) 0.097(11)
C2' 0.078(8) 0.063(9) 0.114(13) 0.052(11) 0.046(8) 0.046(8)
C3' 0.113(15) 0.112(19) 0.141(15) 0.102(16) 0.095(13) 0.075(15)
C4' 0.13(2) 0.15(3) 0.186(17) 0.05(3) 0.098(14) 0.09(2)
C5' 0.126(12) 0.169(16) 0.224(17) 0.082(16) 0.100(12) 0.097(13)
C6' 0.097(14) 0.17(3) 0.197(17) 0.02(2) 0.042(16) 0.094(19)
C7' 0.063(10) 0.12(2) 0.152(17) 0.030(19) 0.033(11) 0.040(13)
C8 0.083(4) 0.040(3) 0.081(4) 0.033(3) 0.049(4) 0.032(3)
C9 0.079(9) 0.038(5) 0.090(9) 0.033(5) 0.055(7) 0.023(6)
C10 0.095(10) 0.040(6) 0.116(9) 0.040(6) 0.062(7) 0.035(6)
C11 0.110(10) 0.047(6) 0.165(11) 0.052(6) 0.072(8) 0.040(6)
C12 0.097(10) 0.043(6) 0.192(12) 0.037(6) 0.078(9) 0.048(7)
C13 0.059(12) 0.039(5) 0.136(8) 0.015(6) 0.065(9) 0.010(8)
C14 0.064(13) 0.041(5) 0.104(7) 0.023(5) 0.051(8) 0.021(8)
C9' 0.063(9) 0.045(6) 0.088(9) 0.035(5) 0.043(8) 0.035(7)
C10' 0.078(15) 0.038(6) 0.096(9) 0.029(7) 0.061(10) 0.016(9)
C11' 0.058(13) 0.046(7) 0.132(10) 0.022(7) 0.070(11) 0.023(9)
C12' 0.103(12) 0.050(8) 0.179(12) 0.054(7) 0.081(12) 0.031(9)
C13' 0.092(11) 0.049(7) 0.162(10) 0.059(7) 0.046(10) 0.038(8)
C14' 0.074(10) 0.057(7) 0.122(9) 0.063(7) 0.053(8) 0.039(7)
C15 0.082(4) 0.053(3) 0.051(3) 0.004(3) 0.032(3) -0.003(3)
C16 0.098(8) 0.043(6) 0.050(6) 0.007(4) 0.030(5) 0.009(5)
C17 0.100(9) 0.057(6) 0.080(9) 0.026(6) 0.044(7) 0.010(6)
C18 0.119(12) 0.071(8) 0.110(11) 0.016(7) 0.069(9) -0.003(7)
C19 0.089(9) 0.081(9) 0.089(9) -0.019(7) 0.047(7) -0.019(7)
C20 0.079(8) 0.118(12) 0.072(9) 0.005(7) 0.046(6) 0.013(7)
C21 0.085(8) 0.075(9) 0.048(6) 0.012(6) 0.027(5) 0.008(6)
C16' 0.066(6) 0.050(7) 0.062(8) 0.011(6) 0.039(6) 0.012(5)
C17' 0.075(8) 0.082(10) 0.052(8) 0.005(7) 0.017(6) 0.016(7)
C18' 0.077(9) 0.130(15) 0.078(11) -0.007(10) 0.011(7) 0.016(9)
C19' 0.074(12) 0.111(13) 0.145(17) -0.012(13) 0.042(11) 0.009(9)
C20' 0.088(10) 0.069(11) 0.121(14) -0.021(9) 0.043(10) -0.016(7)
C21' 0.086(9) 0.044(7) 0.125(16) 0.006(8) 0.052(9) 0.005(6)
C22 0.118(6) 0.063(4) 0.105(5) 0.038(4) 0.050(5) 0.035(4)
C23 0.081(4) 0.035(3) 0.056(3) 0.010(2) 0.018(3) 0.024(3)
C24 0.069(4) 0.043(3) 0.079(4) 0.031(3) 0.027(3) 0.019(3)
C25 0.131(6) 0.073(4) 0.102(5) 0.055(4) 0.067(5) 0.062(4)
C26 0.152(8) 0.106(6) 0.159(8) 0.089(6) 0.104(7) 0.086(6)
C27 0.148(8) 0.142(7) 0.203(9) 0.117(7) 0.134(8) 0.089(6)
C28 0.141(8) 0.147(8) 0.195(9) 0.135(7) 0.121(7) 0.082(6)
C29 0.085(5) 0.085(5) 0.128(6) 0.071(4) 0.055(4) 0.036(4)
C30 0.039(5) 0.028(4) 0.047(5) 0.019(4) 0.017(4) 0.019(4)
C31 0.069(6) 0.059(5) 0.071(6) 0.037(5) 0.034(5) 0.030(5)
C32 0.104(8) 0.084(6) 0.110(8) 0.059(6) 0.071(6) 0.069(6)
C33 0.116(10) 0.119(9) 0.106(9) 0.065(8) 0.076(9) 0.081(8)
C34 0.112(11) 0.138(11) 0.141(12) 0.070(10) 0.089(10) 0.079(10)
C35 0.105(10) 0.144(10) 0.177(14) 0.107(11) 0.101(10) 0.077(9)
C36 0.102(9) 0.088(7) 0.144(11) 0.075(8) 0.081(8) 0.057(7)
C31' 0.120(10) 0.118(16) 0.128(12) 0.044(11) 0.062(10) 0.079(11)
C32' 0.122(9) 0.118(12) 0.149(13) 0.061(10) 0.088(9) 0.071(10)
C33' 0.23(2) 0.25(4) 0.29(3) 0.11(3) 0.22(2) 0.11(3)
C34' 0.28(3) 0.55(7) 0.32(3) -0.01(4) 0.25(3) 0.18(4)
C35' 0.29(3) 0.39(5) 0.27(3) 0.01(3) 0.22(2) 0.16(3)
C36' 0.181(17) 0.25(3) 0.153(15) -0.03(2) 0.108(13) 0.04(2)
C37 0.065(3) 0.040(3) 0.062(3) 0.028(2) 0.034(3) 0.022(2)
C38 0.063(3) 0.055(3) 0.061(3) 0.030(3) 0.035(3) 0.025(3)
C39 0.079(4) 0.095(4) 0.074(4) 0.048(3) 0.046(3) 0.048(4)
C40 0.101(5) 0.134(6) 0.092(5) 0.067(5) 0.059(4) 0.078(5)
C41 0.110(6) 0.136(6) 0.095(5) 0.074(5) 0.069(5) 0.077(5)
C42 0.111(6) 0.141(6) 0.085(5) 0.072(5) 0.069(4) 0.077(5)
C43 0.089(5) 0.095(4) 0.072(4) 0.049(4) 0.046(4) 0.053(4)
C44 0.057(4) 0.080(4) 0.062(3) 0.038(3) 0.025(3) 0.029(3)
C45 0.056(4) 0.095(4) 0.073(4) 0.040(3) 0.021(3) 0.023(3)
C46 0.095(5) 0.135(6) 0.079(4) 0.064(4) 0.024(4) 0.032(5)
C47 0.125(7) 0.167(8) 0.088(6) 0.074(6) 0.011(5) 0.021(6)
C48 0.127(8) 0.175(9) 0.082(6) 0.059(6) -0.004(5) -0.003(6)
C49 0.119(7) 0.146(8) 0.093(6) 0.051(5) 0.004(5) -0.006(6)
C50 0.097(6) 0.106(5) 0.084(5) 0.039(4) 0.015(4) 0.009(4)
C51 0.073(4) 0.057(3) 0.060(3) 0.035(3) 0.032(3) 0.038(3)
C52 0.067(4) 0.062(3) 0.079(4) 0.046(3) 0.042(3) 0.038(3)
C53 0.080(4) 0.063(3) 0.086(4) 0.044(3) 0.039(3) 0.034(3)
C54 0.102(5) 0.071(4) 0.117(5) 0.060(4) 0.050(4) 0.038(4)
C55 0.137(7) 0.084(4) 0.117(5) 0.073(4) 0.068(5) 0.060(5)
C56 0.126(6) 0.086(4) 0.087(4) 0.057(4) 0.046(4) 0.047(4)
C57 0.090(4) 0.073(4) 0.076(4) 0.049(3) 0.040(3) 0.045(3)
C58 0.094(13) 0.18(2) 0.149(17) 0.012(15) 0.055(13) 0.058(14)
C59 0.092(11) 0.070(10) 0.068(9) 0.037(8) 0.031(9) 0.066(9)
Cl1 0.150(5) 0.119(4) 0.161(5) 0.044(4) 0.062(4) 0.052(4)
Cl2 0.181(7) 0.298(10) 0.226(8) 0.178(8) 0.098(6) 0.078(7)

loop_
_atom_type_symbol
_atom_type_description
_atom_type_scat_dispersion_real
_atom_type_scat_dispersion_imag
_atom_type_scat_source
C C 0.0033 0.0016 'International Tables Vol C Tables 4.2.6.8 and 6.1.1.4'
H H 0.0000 0.0000 'International Tables Vol C Tables 4.2.6.8 and 6.1.1.4'
N N 0.0061 0.0033 'International Tables Vol C Tables 4.2.6.8 and 6.1.1.4'
O O 0.0106 0.0060 'International Tables Vol C Tables 4.2.6.8 and 6.1.1.4'
Cl Cl 0.1484 0.1585 'International Tables Vol C Tables 4.2.6.8 and 6.1.1.4'
Mn Mn 0.3368 0.7283 'International Tables Vol C Tables 4.2.6.8 and 6.1.1.4'

loop_
_geom_angle_atom_site_label_1
_geom_angle_atom_site_label_2
_geom_angle_atom_site_label_3
_geom_angle
_geom_angle_site_symmetry_1
_geom_angle_site_symmetry_3
_geom_angle_publ_flag
O18 Mn1 O3 97.26(12) 2_577 . ?
O18 Mn1 O23 88.53(14) 2_577 2_577 ?
O3 Mn1 O23 173.41(14) . 2_577 ?
O18 Mn1 O2 170.38(14) 2_577 . ?
O3 Mn1 O2 91.60(14) . . ?
O23 Mn1 O2 82.43(16) 2_577 . ?
O18 Mn1 O1 91.21(14) 2_577 . ?
O3 Mn1 O1 95.02(14) . . ?
O23 Mn1 O1 87.99(16) 2_577 . ?
O2 Mn1 O1 91.73(16) . . ?
O18 Mn1 O25 92.22(15) 2_577 2_577 ?
O3 Mn1 O25 87.09(16) . 2_577 ?
O23 Mn1 O25 89.54(18) 2_577 2_577 ?
O2 Mn1 O25 84.48(16) . 2_577 ?
O1 Mn1 O25 175.72(14) . 2_577 ?
O11 Mn2 O3 83.18(13) . . ?
O11 Mn2 O5 178.23(19) . . ?
O3 Mn2 O5 96.77(17) . . ?
O11 Mn2 O6 95.80(17) . . ?
O3 Mn2 O6 176.9(2) . . ?
O5 Mn2 O6 84.3(2) . . ?
O11 Mn2 O7 92.78(14) . . ?
O3 Mn2 O7 91.28(16) . . ?
O5 Mn2 O7 85.45(19) . . ?
O6 Mn2 O7 91.7(2) . . ?
O11 Mn2 O4 92.21(15) . . ?
O3 Mn2 O4 92.22(14) . . ?
O5 Mn2 O4 89.6(2) . . ?
O6 Mn2 O4 84.9(2) . . ?
O7 Mn2 O4 174.22(16) . . ?
O11 Mn2 Mn3 41.63(10) . . ?
O3 Mn2 Mn3 41.58(8) . . ?
O5 Mn2 Mn3 138.24(15) . . ?
O6 Mn2 Mn3 137.42(14) . . ?
O7 Mn2 Mn3 91.52(13) . . ?
O4 Mn2 Mn3 94.15(11) . . ?
O3 Mn3 O11 84.51(13) . . ?
O3 Mn3 O10 95.90(13) . . ?
O11 Mn3 O10 90.55(14) . . ?
O3 Mn3 O9 177.31(14) . . ?
O11 Mn3 O9 97.43(12) . . ?
O10 Mn3 O9 82.24(12) . . ?
O3 Mn3 O8 89.07(12) . . ?
O11 Mn3 O8 95.97(14) . . ?
O10 Mn3 O8 172.16(13) . . ?
O9 Mn3 O8 92.57(12) . . ?
O3 Mn3 O9 96.85(13) . 2_577 ?
O11 Mn3 O9 177.25(13) . 2_577 ?
O10 Mn3 O9 91.68(13) . 2_577 ?
O9 Mn3 O9 81.30(12) . 2_577 ?
O8 Mn3 O9 81.68(12) . 2_577 ?
O3 Mn3 Mn2 42.31(10) . . ?
O11 Mn3 Mn2 42.22(9) . . ?
O10 Mn3 Mn2 93.14(10) . . ?
O9 Mn3 Mn2 139.53(9) . . ?
O8 Mn3 Mn2 94.61(9) . . ?
O9 Mn3 Mn2 139.16(8) 2_577 . ?
O3 Mn3 Mn5 137.16(10) . . ?
O11 Mn3 Mn5 91.41(9) . . ?
O10 Mn3 Mn5 41.39(8) . . ?
O9 Mn3 Mn5 41.16(8) . . ?
O8 Mn3 Mn5 133.73(8) . . ?
O9 Mn3 Mn5 89.22(8) 2_577 . ?
Mn2 Mn3 Mn5 119.80(3) . . ?
O3 Mn3 Mn5 91.46(9) . 2_577 ?
O11 Mn3 Mn5 137.33(11) . 2_577 ?
O10 Mn3 Mn5 132.08(10) . 2_577 ?
O9 Mn3 Mn5 88.37(8) . 2_577 ?
O8 Mn3 Mn5 41.41(9) . 2_577 ?
O9 Mn3 Mn5 40.39(9) 2_577 2_577 ?
Mn2 Mn3 Mn5 121.91(3) . 2_577 ?
Mn5 Mn3 Mn5 118.28(3) . 2_577 ?
O3 Mn3 Mn3 137.33(11) . 2_577 ?
O11 Mn3 Mn3 138.17(9) . 2_577 ?
O10 Mn3 Mn3 86.03(10) . 2_577 ?
O9 Mn3 Mn3 40.79(9) . 2_577 ?
O8 Mn3 Mn3 86.21(9) . 2_577 ?
O9 Mn3 Mn3 40.51(7) 2_577 2_577 ?
Mn2 Mn3 Mn3 179.06(5) . 2_577 ?
Mn5 Mn3 Mn3 59.75(3) . 2_577 ?
Mn5 Mn3 Mn3 58.53(3) 2_577 2_577 ?
O16 Mn4 O11 97.38(14) . . ?
O16 Mn4 O15 90.00(15) . . ?
O11 Mn4 O15 172.55(16) . . ?
O16 Mn4 O13 171.55(15) . . ?
O11 Mn4 O13 90.06(16) . . ?
O15 Mn4 O13 82.50(17) . . ?
O16 Mn4 O14 90.74(15) . . ?
O11 Mn4 O14 95.09(14) . . ?
O15 Mn4 O14 85.78(16) . . ?
O13 Mn4 O14 92.59(16) . . ?
O16 Mn4 O12 92.14(14) . . ?
O11 Mn4 O12 90.50(15) . . ?
O15 Mn4 O12 88.21(17) . . ?
O13 Mn4 O12 83.77(16) . . ?
O14 Mn4 O12 173.33(16) . . ?
O16 Mn5 O18 83.96(13) . . ?
O16 Mn5 O9 90.77(14) . . ?
O18 Mn5 O9 91.41(12) . . ?
O16 Mn5 O10 94.12(14) . . ?
O18 Mn5 O10 174.41(14) . . ?
O9 Mn5 O10 83.36(12) . . ?
O16 Mn5 O17 93.10(14) . . ?
O18 Mn5 O17 94.21(13) . . ?
O9 Mn5 O17 173.49(12) . . ?
O10 Mn5 O17 91.13(13) . . ?
O16 Mn5 O8 173.02(14) . 2_577 ?
O18 Mn5 O8 92.19(13) . 2_577 ?
O9 Mn5 O8 83.49(13) . 2_577 ?
O10 Mn5 O8 89.17(13) . 2_577 ?
O17 Mn5 O8 92.99(14) . 2_577 ?
O16 Mn5 Mn6 42.65(9) . . ?
O18 Mn5 Mn6 42.30(10) . . ?
O9 Mn5 Mn6 98.65(9) . . ?
O10 Mn5 Mn6 136.52(11) . . ?
O17 Mn5 Mn6 87.73(9) . . ?
O8 Mn5 Mn6 134.30(8) 2_577 . ?
O16 Mn5 Mn3 89.31(9) . . ?
O18 Mn5 Mn3 133.29(10) . . ?
O9 Mn5 Mn3 42.39(8) . . ?
O10 Mn5 Mn3 41.29(10) . . ?
O17 Mn5 Mn3 132.37(9) . . ?
O8 Mn5 Mn3 89.11(9) 2_577 . ?
Mn6 Mn5 Mn3 122.79(3) . . ?
O16 Mn5 Mn3 132.16(10) . 2_577 ?
O18 Mn5 Mn3 89.82(9) . 2_577 ?
O9 Mn5 Mn3 41.88(9) . 2_577 ?
O10 Mn5 Mn3 87.59(9) . 2_577 ?
O17 Mn5 Mn3 134.71(10) . 2_577 ?
O8 Mn5 Mn3 41.74(9) 2_577 2_577 ?
Mn6 Mn5 Mn3 122.45(3) . 2_577 ?
Mn3 Mn5 Mn3 61.72(3) . 2_577 ?
O18 Mn6 O16 82.83(12) . . ?
O18 Mn6 O22 94.83(14) . . ?
O16 Mn6 O22 177.15(15) . . ?
O18 Mn6 O21 176.92(15) . . ?
O16 Mn6 O21 95.45(14) . . ?
O22 Mn6 O21 86.81(15) . . ?
O18 Mn6 O19 93.11(15) . . ?
O16 Mn6 O19 91.36(14) . . ?
O22 Mn6 O19 90.40(15) . . ?
O21 Mn6 O19 89.48(16) . . ?
O18 Mn6 O20 87.70(13) . . ?
O16 Mn6 O20 85.33(13) . . ?
O22 Mn6 O20 92.95(13) . . ?
O21 Mn6 O20 89.62(14) . . ?
O19 Mn6 O20 176.48(14) . . ?
O18 Mn6 Mn5 42.02(8) . . ?
O16 Mn6 Mn5 41.79(10) . . ?
O22 Mn6 Mn5 135.60(11) . . ?
O21 Mn6 Mn5 135.78(11) . . ?
O19 Mn6 Mn5 100.02(9) . . ?
O20 Mn6 Mn5 78.30(8) . . ?
C1 O1 Mn1 132.6(3) . . ?
C8 O2 Mn1 134.4(3) . . ?
Mn3 O3 Mn2 96.11(13) . . ?
Mn3 O3 Mn1 129.26(16) . . ?
Mn2 O3 Mn1 121.03(15) . . ?
C1 O4 Mn2 129.3(4) . . ?
C8 O5 Mn2 133.0(4) . . ?
C15 O6 Mn2 132.3(4) . . ?
C23 O7 Mn2 127.7(4) . . ?
C22 O8 Mn5 123.3(3) . 2_577 ?
C22 O8 Mn3 120.2(3) . . ?
Mn5 O8 Mn3 96.84(14) 2_577 . ?
Mn5 O9 Mn3 96.46(12) . . ?
Mn5 O9 Mn3 97.72(14) . 2_577 ?
Mn3 O9 Mn3 98.70(12) . 2_577 ?
Mn3 O10 Mn5 97.32(14) . . ?
Mn3 O11 Mn2 96.15(13) . . ?
Mn3 O11 Mn4 128.99(17) . . ?
Mn2 O11 Mn4 121.18(16) . . ?
C30 O12 Mn4 131.1(5) . . ?
C15 O13 Mn4 131.9(4) . . ?
C23 O14 Mn4 132.8(4) . . ?
C44 O15 Mn4 136.4(4) . . ?
Mn5 O16 Mn6 95.56(14) . . ?
Mn5 O16 Mn4 131.54(16) . . ?
Mn6 O16 Mn4 128.66(17) . . ?
C37 O17 Mn5 126.8(3) . . ?
Mn5 O18 Mn6 95.67(14) . . ?
Mn5 O18 Mn1 130.54(16) . 2_577 ?
Mn6 O18 Mn1 129.32(15) . 2_577 ?
C30 O19 C59 115.6(7) . . ?
C30 O19 Mn6 121.7(4) . . ?
C59 O19 Mn6 112.5(7) . . ?
C37 O20 Mn6 122.3(3) . . ?
C44 O21 Mn6 131.2(3) . . ?
C51 O22 Mn6 131.9(3) . . ?
C51 O23 Mn1 134.8(3) . 2_577 ?
C59 O25 Mn1 129.3(9) . 2_577 ?
O4 C1 O1 126.6(6) . . ?
O4 C1 C2' 103.9(10) . . ?
O1 C1 C2' 129.4(10) . . ?
O4 C1 C2 124.4(6) . . ?
O1 C1 C2 109.0(6) . . ?
C2' C1 C2 20.7(8) . . ?
C3 C2 C7 120.0 . . ?
C3 C2 C1 120.6(6) . . ?
C7 C2 C1 119.3(6) . . ?
C4 C3 C2 120.0 . . ?
C4 C3 H3A 120.0 . . ?
C2 C3 H3A 120.0 . . ?
C3 C4 C5 120.0 . . ?
C3 C4 H4A 120.0 . . ?
C5 C4 H4A 120.0 . . ?
C4 C5 C6 120.0 . . ?
C4 C5 H5A 120.0 . . ?
C6 C5 H5A 120.0 . . ?
C7 C6 C5 120.0 . . ?
C7 C6 H6A 120.0 . . ?
C5 C6 H6A 120.0 . . ?
C6 C7 C2 120.0 . . ?
C6 C7 H7A 120.0 . . ?
C2 C7 H7A 120.0 . . ?
C3' C2' C7' 120.0 . . ?
C3' C2' C1 118.4(12) . . ?
C7' C2' C1 121.2(12) . . ?
C2' C3' C4' 120.0 . . ?
C2' C3' H3'A 120.0 . . ?
C4' C3' H3'A 120.0 . . ?
C3' C4' C5' 120.0 . . ?
C3' C4' H4'A 120.0 . . ?
C5' C4' H4'A 120.0 . . ?
C6' C5' C4' 120.0 . . ?
C6' C5' H5'A 120.0 . . ?
C4' C5' H5'A 120.0 . . ?
C5' C6' C7' 120.0 . . ?
C5' C6' H6'A 120.0 . . ?
C7' C6' H6'A 120.0 . . ?
C6' C7' C2' 120.0 . . ?
C6' C7' H7'A 120.0 . . ?
C2' C7' H7'A 120.0 . . ?
O2 C8 O5 124.5(5) . . ?
O2 C8 C9 124.6(11) . . ?
O5 C8 C9 110.8(11) . . ?
O2 C8 C9' 114.9(12) . . ?
O5 C8 C9' 120.3(12) . . ?
C9 C8 C9' 9.8(17) . . ?
C10 C9 C14 120.0 . . ?
C10 C9 C8 114.3(14) . . ?
C14 C9 C8 125.6(14) . . ?
C11 C10 C9 120.0 . . ?
C11 C10 H10A 120.0 . . ?
C9 C10 H10A 120.0 . . ?
C10 C11 C12 120.0 . . ?
C10 C11 H11A 120.0 . . ?
C12 C11 H11A 120.0 . . ?
C11 C12 C13 120.0 . . ?
C11 C12 H12A 120.0 . . ?
C13 C12 H12A 120.0 . . ?
C14 C13 C12 120.0 . . ?
C14 C13 H13A 120.0 . . ?
C12 C13 H13A 120.0 . . ?
C13 C14 C9 120.0 . . ?
C13 C14 H14A 120.0 . . ?
C9 C14 H14A 120.0 . . ?
C10' C9' C14' 120.0 . . ?
C10' C9' C8 115.4(15) . . ?
C14' C9' C8 124.6(15) . . ?
C9' C10' C11' 120.0 . . ?
C9' C10' H10B 120.0 . . ?
C11' C10' H10B 120.0 . . ?
C12' C11' C10' 120.0 . . ?
C12' C11' H11B 120.0 . . ?
C10' C11' H11B 120.0 . . ?
C13' C12' C11' 120.0 . . ?
C13' C12' H12B 120.0 . . ?
C11' C12' H12B 120.0 . . ?
C12' C13' C14' 120.0 . . ?
C12' C13' H13B 120.0 . . ?
C14' C13' H13B 120.0 . . ?
C13' C14' C9' 120.0 . . ?
C13' C14' H14B 120.0 . . ?
C9' C14' H14B 120.0 . . ?
O6 C15 O13 124.7(6) . . ?
O6 C15 C16 106.6(7) . . ?
O13 C15 C16 128.7(8) . . ?
O6 C15 C16' 132.2(7) . . ?
O13 C15 C16' 103.1(7) . . ?
C16 C15 C16' 25.8(5) . . ?
C17 C16 C21 120.0 . . ?
C17 C16 C15 123.5(6) . . ?
C21 C16 C15 116.5(6) . . ?
C18 C17 C16 120.0 . . ?
C18 C17 H17A 120.0 . . ?
C16 C17 H17A 120.0 . . ?
C19 C18 C17 120.0 . . ?
C19 C18 H18A 120.0 . . ?
C17 C18 H18A 120.0 . . ?
C18 C19 C20 120.0 . . ?
C18 C19 H19A 120.0 . . ?
C20 C19 H19A 120.0 . . ?
C21 C20 C19 120.0 . . ?
C21 C20 H20A 120.0 . . ?
C19 C20 H20A 120.0 . . ?
C20 C21 C16 120.0 . . ?
C20 C21 H21A 120.0 . . ?
C16 C21 H21A 120.0 . . ?
C17' C16' C21' 120.0 . . ?
C17' C16' C15 126.6(7) . . ?
C21' C16' C15 113.4(7) . . ?
C18' C17' C16' 120.0 . . ?
C18' C17' H17B 120.0 . . ?
C16' C17' H17B 120.0 . . ?
C17' C18' C19' 120.0 . . ?
C17' C18' H18B 120.0 . . ?
C19' C18' H18B 120.0 . . ?
C20' C19' C18' 120.0 . . ?
C20' C19' H19B 120.0 . . ?
C18' C19' H19B 120.0 . . ?
C19' C20' C21' 120.0 . . ?
C19' C20' H20B 120.0 . . ?
C21' C20' H20B 120.0 . . ?
C20' C21' C16' 120.0 . . ?
C20' C21' H21B 120.0 . . ?
C16' C21' H21B 120.0 . . ?
O8 C22 H22A 109.5 . . ?
O8 C22 H22B 109.5 . . ?
H22A C22 H22B 109.5 . . ?
O8 C22 H22C 109.5 . . ?
H22A C22 H22C 109.5 . . ?
H22B C22 H22C 109.5 . . ?
O14 C23 O7 125.1(6) . . ?
O14 C23 C24 116.7(5) . . ?
O7 C23 C24 118.1(5) . . ?
C25 C24 C29 119.1(6) . . ?
C25 C24 C23 121.3(5) . . ?
C29 C24 C23 119.6(5) . . ?
C26 C25 C24 122.2(6) . . ?
C26 C25 H25A 118.9 . . ?
C24 C25 H25A 118.9 . . ?
C25 C26 C27 118.8(7) . . ?
C25 C26 H26A 120.6 . . ?
C27 C26 H26A 120.6 . . ?
C28 C27 C26 119.6(8) . . ?
C28 C27 H27A 120.2 . . ?
C26 C27 H27A 120.2 . . ?
C27 C28 C29 121.2(7) . . ?
C27 C28 H28A 119.4 . . ?
C29 C28 H28A 119.4 . . ?
C28 C29 C24 119.0(6) . . ?
C28 C29 H29A 120.5 . . ?
C24 C29 H29A 120.5 . . ?
O12 C30 O19 134.0(7) . . ?
O12 C30 C31 113.3(7) . . ?
O19 C30 C31 112.5(6) . . ?
C32 C31 C36 120.0 . . ?
C32 C31 C30 120.3(5) . . ?
C36 C31 C30 119.7(5) . . ?
C31 C32 C33 120.0 . . ?
C31 C32 H32A 120.0 . . ?
C33 C32 H32A 120.0 . . ?
C34 C33 C32 120.0 . . ?
C34 C33 H33A 120.0 . . ?
C32 C33 H33A 120.0 . . ?
C33 C34 C35 120.0 . . ?
C33 C34 H34A 120.0 . . ?
C35 C34 H34A 120.0 . . ?
C34 C35 C36 120.0 . . ?
C34 C35 H35A 120.0 . . ?
C36 C35 H35A 120.0 . . ?
C35 C36 C31 120.0 . . ?
C35 C36 H36A 120.0 . . ?
C31 C36 H36A 120.0 . . ?
C32' C31' C36' 120.0 . . ?
C32' C31' C59 125.5(13) . . ?
C36' C31' C59 114.3(13) . . ?
C33' C32' C31' 120.0 . . ?
C33' C32' H32B 120.0 . . ?
C31' C32' H32B 120.0 . . ?
C32' C33' C34' 120.0 . . ?
C32' C33' H33B 120.0 . . ?
C34' C33' H33B 120.0 . . ?
C35' C34' C33' 120.0 . . ?
C35' C34' H34B 120.0 . . ?
C33' C34' H34B 120.0 . . ?
C34' C35' C36' 120.0 . . ?
C34' C35' H35B 120.0 . . ?
C36' C35' H35B 120.0 . . ?
C35' C36' C31' 120.0 . . ?
C35' C36' H36B 120.0 . . ?
C31' C36' H36B 120.0 . . ?
O20 C37 O17 124.5(4) . . ?
O20 C37 C38 120.0(4) . . ?
O17 C37 C38 115.5(4) . . ?
C39 C38 C43 118.8(5) . . ?
C39 C38 C37 120.7(5) . . ?
C43 C38 C37 120.5(5) . . ?
C38 C39 C40 121.0(5) . . ?
C38 C39 H39A 119.5 . . ?
C40 C39 H39A 119.5 . . ?
C41 C40 C39 119.8(6) . . ?
C41 C40 H40A 120.1 . . ?
C39 C40 H40A 120.1 . . ?
C40 C41 C42 119.7(6) . . ?
C40 C41 H41A 120.1 . . ?
C42 C41 H41A 120.1 . . ?
C43 C42 C41 120.8(6) . . ?
C43 C42 H42A 119.6 . . ?
C41 C42 H42A 119.6 . . ?
C42 C43 C38 119.9(6) . . ?
C42 C43 H43A 120.0 . . ?
C38 C43 H43A 120.0 . . ?
O21 C44 O15 125.9(5) . . ?
O21 C44 C45 118.8(5) . . ?
O15 C44 C45 115.3(6) . . ?
C50 C45 C46 119.9(7) . . ?
C50 C45 C44 120.8(6) . . ?
C46 C45 C44 119.3(6) . . ?
C45 C46 C47 120.4(8) . . ?
C45 C46 H46A 119.8 . . ?
C47 C46 H46A 119.8 . . ?
C48 C47 C46 117.4(8) . . ?
C48 C47 H47A 121.3 . . ?
C46 C47 H47A 121.3 . . ?
C49 C48 C47 122.2(9) . . ?
C49 C48 H48A 118.9 . . ?
C47 C48 H48A 118.9 . . ?
C48 C49 C50 118.1(9) . . ?
C48 C49 H49A 120.9 . . ?
C50 C49 H49A 120.9 . . ?
C45 C50 C49 121.9(8) . . ?
C45 C50 H50A 119.0 . . ?
C49 C50 H50A 119.0 . . ?
O23 C51 O22 127.3(4) . . ?
O23 C51 C52 117.0(5) . . ?
O22 C51 C52 115.6(5) . . ?
C57 C52 C53 120.3(5) . . ?
C57 C52 C51 120.3(5) . . ?
C53 C52 C51 119.4(5) . . ?
C52 C53 C54 120.1(6) . . ?
C52 C53 H53A 119.9 . . ?
C54 C53 H53A 119.9 . . ?
C55 C54 C53 119.3(7) . . ?
C55 C54 H54A 120.4 . . ?
C53 C54 H54A 120.4 . . ?
C54 C55 C56 121.6(6) . . ?
C54 C55 H55A 119.2 . . ?
C56 C55 H55A 119.2 . . ?
C55 C56 C57 118.4(7) . . ?
C55 C56 H56A 120.8 . . ?
C57 C56 H56A 120.8 . . ?
C52 C57 C56 120.3(6) . . ?
C52 C57 H57A 119.8 . . ?
C56 C57 H57A 119.8 . . ?
Cl2 C58 Cl1 109.0(12) . . ?
Cl2 C58 H58A 109.9 . . ?
Cl1 C58 H58A 109.9 . . ?
Cl2 C58 H58B 109.9 . . ?
Cl1 C58 H58B 109.9 . . ?
H58A C58 H58B 108.3 . . ?
O25 C59 C31' 105.8(13) . . ?
O25 C59 O19 142.2(13) . . ?
C31' C59 O19 109.7(13) . . ?

loop_
_geom_bond_atom_site_label_1
_geom_bond_atom_site_label_2
_geom_bond_distance
_geom_bond_site_symmetry_2
_geom_bond_publ_flag
Mn1 O18 1.935(3) 2_577 ?
Mn1 O3 1.948(3) . ?
Mn1 O23 1.997(4) 2_577 ?
Mn1 O2 2.009(4) . ?
Mn1 O1 2.026(4) . ?
Mn1 O25 2.105(5) 2_577 ?
Mn2 O11 1.897(3) . ?
Mn2 O3 1.900(3) . ?
Mn2 O5 1.942(4) . ?
Mn2 O6 1.948(5) . ?
Mn2 O7 2.161(5) . ?
Mn2 O4 2.173(5) . ?
Mn2 Mn3 2.8059(10) . ?
Mn3 O3 1.873(3) . ?
Mn3 O11 1.875(3) . ?
Mn3 O10 1.882(3) . ?
Mn3 O9 1.919(2) . ?
Mn3 O8 1.921(3) . ?
Mn3 O9 1.930(3) 2_577 ?
Mn3 Mn5 2.8286(9) . ?
Mn3 Mn5 2.8647(9) 2_577 ?
Mn3 Mn3 2.9203(13) 2_577 ?
Mn4 O16 1.895(3) . ?
Mn4 O11 1.917(3) . ?
Mn4 O15 1.956(4) . ?
Mn4 O13 1.970(4) . ?
Mn4 O14 2.111(4) . ?
Mn4 O12 2.157(4) . ?
Mn5 O16 1.860(3) . ?
Mn5 O18 1.869(3) . ?
Mn5 O9 1.873(3) . ?
Mn5 O10 1.886(3) . ?
Mn5 O17 1.906(3) . ?
Mn5 O8 1.909(3) 2_577 ?
Mn5 Mn6 2.7787(9) . ?
Mn5 Mn3 2.8647(9) 2_577 ?
Mn6 O18 1.879(3) . ?
Mn6 O16 1.891(3) . ?
Mn6 O22 1.953(3) . ?
Mn6 O21 1.961(4) . ?
Mn6 O19 2.208(4) . ?
Mn6 O20 2.233(4) . ?
O1 C1 1.247(6) . ?
O2 C8 1.226(7) . ?
O4 C1 1.222(6) . ?
O5 C8 1.266(7) . ?
O6 C15 1.221(8) . ?
O7 C23 1.269(6) . ?
O8 C22 1.456(7) . ?
O8 Mn5 1.909(3) 2_577 ?
O9 Mn3 1.930(3) 2_577 ?
O12 C30 1.165(8) . ?
O13 C15 1.257(7) . ?
O14 C23 1.255(6) . ?
O15 C44 1.271(6) . ?
O17 C37 1.288(5) . ?
O18 Mn1 1.935(3) 2_577 ?
O19 C30 1.412(9) . ?
O19 C59 1.583(16) . ?
O20 C37 1.275(6) . ?
O21 C44 1.259(6) . ?
O22 C51 1.257(6) . ?
O23 C51 1.244(6) . ?
O23 Mn1 1.997(4) 2_577 ?
O25 C59 1.077(18) . ?
O25 Mn1 2.105(5) 2_577 ?
C1 C2' 1.392(13) . ?
C1 C2 1.573(8) . ?
C2 C3 1.3900 . ?
C2 C7 1.3900 . ?
C3 C4 1.3900 . ?
C3 H3A 0.9500 . ?
C4 C5 1.3900 . ?
C4 H4A 0.9500 . ?
C5 C6 1.3900 . ?
C5 H5A 0.9500 . ?
C6 C7 1.3900 . ?
C6 H6A 0.9500 . ?
C7 H7A 0.9500 . ?
C2' C3' 1.3900 . ?
C2' C7' 1.3900 . ?
C3' C4' 1.3900 . ?
C3' H3'A 0.9500 . ?
C4' C5' 1.3900 . ?
C4' H4'A 0.9500 . ?
C5' C6' 1.3900 . ?
C5' H5'A 0.9500 . ?
C6' C7' 1.3900 . ?
C6' H6'A 0.9500 . ?
C7' H7'A 0.9500 . ?
C8 C9 1.474(15) . ?
C8 C9' 1.521(18) . ?
C9 C10 1.3900 . ?
C9 C14 1.3900 . ?
C10 C11 1.3900 . ?
C10 H10A 0.9500 . ?
C11 C12 1.3900 . ?
C11 H11A 0.9500 . ?
C12 C13 1.3900 . ?
C12 H12A 0.9500 . ?
C13 C14 1.3900 . ?
C13 H13A 0.9500 . ?
C14 H14A 0.9500 . ?
C9' C10' 1.3900 . ?
C9' C14' 1.3900 . ?
C10' C11' 1.3900 . ?
C10' H10B 0.9500 . ?
C11' C12' 1.3900 . ?
C11' H11B 0.9500 . ?
C12' C13' 1.3900 . ?
C12' H12B 0.9500 . ?
C13' C14' 1.3900 . ?
C13' H13B 0.9500 . ?
C14' H14B 0.9500 . ?
C15 C16 1.439(8) . ?
C15 C16' 1.589(11) . ?
C16 C17 1.3900 . ?
C16 C21 1.3900 . ?
C17 C18 1.3900 . ?
C17 H17A 0.9500 . ?
C18 C19 1.3900 . ?
C18 H18A 0.9500 . ?
C19 C20 1.3900 . ?
C19 H19A 0.9500 . ?
C20 C21 1.3900 . ?
C20 H20A 0.9500 . ?
C21 H21A 0.9500 . ?
C16' C17' 1.3900 . ?
C16' C21' 1.3900 . ?
C17' C18' 1.3900 . ?
C17' H17B 0.9500 . ?
C18' C19' 1.3900 . ?
C18' H18B 0.9500 . ?
C19' C20' 1.3900 . ?
C19' H19B 0.9500 . ?
C20' C21' 1.3900 . ?
C20' H20B 0.9500 . ?
C21' H21B 0.9500 . ?
C22 H22A 0.9800 . ?
C22 H22B 0.9800 . ?
C22 H22C 0.9800 . ?
C23 C24 1.488(8) . ?
C24 C25 1.372(7) . ?
C24 C29 1.386(8) . ?
C25 C26 1.370(9) . ?
C25 H25A 0.9500 . ?
C26 C27 1.384(10) . ?
C26 H26A 0.9500 . ?
C27 C28 1.374(10) . ?
C27 H27A 0.9500 . ?
C28 C29 1.386(10) . ?
C28 H28A 0.9500 . ?
C29 H29A 0.9500 . ?
C30 C31 1.489(9) . ?
C31 C32 1.3900 . ?
C31 C36 1.3900 . ?
C32 C33 1.3900 . ?
C32 H32A 0.9500 . ?
C33 C34 1.3900 . ?
C33 H33A 0.9500 . ?
C34 C35 1.3900 . ?
C34 H34A 0.9500 . ?
C35 C36 1.3900 . ?
C35 H35A 0.9500 . ?
C36 H36A 0.9500 . ?
C31' C32' 1.3900 . ?
C31' C36' 1.3900 . ?
C31' C59 1.538(19) . ?
C32' C33' 1.3900 . ?
C32' H32B 0.9500 . ?
C33' C34' 1.3900 . ?
C33' H33B 0.9500 . ?
C34' C35' 1.3900 . ?
C34' H34B 0.9500 . ?
C35' C36' 1.3900 . ?
C35' H35B 0.9500 . ?
C36' H36B 0.9500 . ?
C37 C38 1.478(7) . ?
C38 C39 1.379(7) . ?
C38 C43 1.386(7) . ?
C39 C40 1.381(8) . ?
C39 H39A 0.9500 . ?
C40 C41 1.367(8) . ?
C40 H40A 0.9500 . ?
C41 C42 1.378(8) . ?
C41 H41A 0.9500 . ?
C42 C43 1.375(8) . ?
C42 H42A 0.9500 . ?
C43 H43A 0.9500 . ?
C44 C45 1.485(8) . ?
C45 C50 1.359(9) . ?
C45 C46 1.361(9) . ?
C46 C47 1.405(10) . ?
C46 H46A 0.9500 . ?
C47 C48 1.397(13) . ?
C47 H47A 0.9500 . ?
C48 C49 1.356(12) . ?
C48 H48A 0.9500 . ?
C49 C50 1.380(10) . ?
C49 H49A 0.9500 . ?
C50 H50A 0.9500 . ?
C51 C52 1.523(6) . ?
C52 C57 1.344(8) . ?
C52 C53 1.371(8) . ?
C53 C54 1.387(7) . ?
C53 H53A 0.9500 . ?
C54 C55 1.339(9) . ?
C54 H54A 0.9500 . ?
C55 C56 1.378(9) . ?
C55 H55A 0.9500 . ?
C56 C57 1.396(7) . ?
C56 H56A 0.9500 . ?
C57 H57A 0.9500 . ?
C58 Cl2 1.502(19) . ?
C58 Cl1 1.96(2) . ?
C58 H58A 0.9900 . ?
C58 H58B 0.9900 . ?
